data_7043721
loop_
_publ_author_name
'Roemer, Max'
'Wild, Duncan Andrew'
'Skelton, Brian W.'
'Sobolev, Alexandre N.'
'Nealon, Gareth'
'Piggott, Matthew'
'Koutsantonis, George'

_publ_section_title
;
 Control over cyclisation sequences of 1,1&#x2019;-bifunctional
 octamethylferrocenes to ferrocenophanes
;
_journal_name_full 'Dalton Trans.'
_journal_paper_doi 10.1039/C7DT02037F
_journal_year 2017
_chemical_formula_moiety 'C22 H28 Fe O2'
_chemical_formula_sum 'C22 H28 Fe O2'
_chemical_formula_weight 380.29
_space_group_crystal_system monoclinic
_space_group_IT_number 14
_space_group_name_Hall '-P 2yn'
_space_group_name_H-M_alt 'P 1 21/n 1'
_symmetry_space_group_name_Hall '-P 2yn'
_symmetry_space_group_name_H-M 'P 1 21/n 1'
_atom_sites_solution_hydrogens geom
_audit_creation_method SHELXL-2014/7
_audit_update_record
;
2017-01-22 deposited with the CCDC.
2017-07-19 downloaded from the CCDC.
;
_cell_angle_alpha 90
_cell_angle_beta 101.019(5)
_cell_angle_gamma 90
_cell_formula_units_Z 4
_cell_length_a 7.2649(3)
_cell_length_b 16.7822(6)
_cell_length_c 15.3281(7)
_cell_measurement_reflns_used 2498
_cell_measurement_temperature 270(2)
_cell_measurement_theta_max 66.804
_cell_measurement_theta_min 3.917
_cell_volume 1834.36(13)
_computing_cell_refinement 'CrysAlisPro 1.171.38.41 (Rigaku OD, 2015)'
_computing_data_collection 'CrysAlisPro 1.171.38.41 (Rigaku OD, 2015)'
_computing_data_reduction 'CrysAlisPro 1.171.38.41 (Rigaku OD, 2015)'
_computing_publication_material 'SHELXL-2014/7 (Sheldrick, 2015)'
_computing_structure_refinement 'SHELXL-2014/7 (Sheldrick, 2015)'
_computing_structure_solution 'SHELXS (Sheldrick, 2015)'
_diffrn_ambient_temperature 270(2)
_diffrn_detector_area_resol_mean 10.4738
_diffrn_measured_fraction_theta_full 0.990
_diffrn_measured_fraction_theta_max 0.990
_diffrn_measurement_device_type 'Oxford Diffraction Gemini-R Ultra, Ruby CCD'
_diffrn_measurement_method '\w scans'
_diffrn_radiation_monochromator mirror
_diffrn_radiation_source 'Enhance Ultra (Cu) X-ray Source'
_diffrn_radiation_type CuK\a
_diffrn_radiation_wavelength 1.54178
_diffrn_reflns_av_R_equivalents 0.0536
_diffrn_reflns_av_unetI/netI 0.0571
_diffrn_reflns_Laue_measured_fraction_full 0.990
_diffrn_reflns_Laue_measured_fraction_max 0.990
_diffrn_reflns_limit_h_max 8
_diffrn_reflns_limit_h_min -5
_diffrn_reflns_limit_k_max 19
_diffrn_reflns_limit_k_min -19
_diffrn_reflns_limit_l_max 17
_diffrn_reflns_limit_l_min -18
_diffrn_reflns_number 8530
_diffrn_reflns_point_group_measured_fraction_full 0.990
_diffrn_reflns_point_group_measured_fraction_max 0.990
_diffrn_reflns_theta_full 67.202
_diffrn_reflns_theta_max 67.202
_diffrn_reflns_theta_min 3.946
_exptl_absorpt_coefficient_mu 6.674
_exptl_absorpt_correction_T_max 1.0
_exptl_absorpt_correction_T_min 0.61253
_exptl_absorpt_correction_type multi-scan
_exptl_absorpt_process_details
;
CrysAlisPro 1.171.38.41 (Rigaku Oxford Diffraction, 2015)
Empirical absorption correction using spherical harmonics,
 implemented in SCALE3 ABSPACK scaling algorithm.
;
_exptl_crystal_colour orange
_exptl_crystal_density_diffrn 1.377
_exptl_crystal_description needle
_exptl_crystal_F_000 808
_exptl_crystal_size_max 0.390
_exptl_crystal_size_mid 0.050
_exptl_crystal_size_min 0.040
_refine_diff_density_max 1.114
_refine_diff_density_min -0.439
_refine_diff_density_rms 0.092
_refine_ls_extinction_method none
_refine_ls_goodness_of_fit_ref 1.005
_refine_ls_hydrogen_treatment constr
_refine_ls_matrix_type full
_refine_ls_number_parameters 235
_refine_ls_number_reflns 3255
_refine_ls_number_restraints 0
_refine_ls_restrained_S_all 1.005
_refine_ls_R_factor_all 0.0864
_refine_ls_R_factor_gt 0.0730
_refine_ls_shift/su_max 0.000
_refine_ls_shift/su_mean 0.000
_refine_ls_structure_factor_coef Fsqd
_refine_ls_weighting_details 'w=1/[\s^2^(Fo^2^)+(0.0550P)^2^+6.5000P] where P=(Fo^2^+2Fc^2^)/3'
_refine_ls_weighting_scheme calc
_refine_ls_wR_factor_gt 0.1705
_refine_ls_wR_factor_ref 0.1803
_reflns_Friedel_coverage 0.000
_reflns_number_gt 2646
_reflns_number_total 3255
_reflns_threshold_expression 'I > 2\s(I)'
_cod_data_source_file c7dt02037f2.cif
_cod_data_source_block gk442
_cod_database_code 7043721
_shelx_shelxl_version_number 2014/7
_shelx_space_group_comment
;
The symmetry employed for this shelxl refinement is uniquely defined
by the following loop, which should always be used as a source of
symmetry information in preference to the above space-group names.
They are only intended as comments.
;
_shelx_estimated_absorpt_t_min 0.181
_shelx_estimated_absorpt_t_max 0.776

loop_
_space_group_symop_operation_xyz
'x, y, z'
'-x+1/2, y+1/2, -z+1/2'
'-x, -y, -z'
'x-1/2, -y-1/2, z-1/2'

loop_
_atom_site_label
_atom_site_type_symbol
_atom_site_fract_x
_atom_site_fract_y
_atom_site_fract_z
_atom_site_U_iso_or_equiv
_atom_site_adp_type
_atom_site_occupancy
_atom_site_site_symmetry_order
_atom_site_calc_flag
_atom_site_refinement_flags_posn
_atom_site_refinement_flags_adp
Fe1 Fe 0.53557(11) 0.12807(5) 0.27128(5) 0.0394(3) Uani 1 1 d . .
C11 C 0.2756(7) 0.1240(3) 0.1971(3) 0.0417(11) Uani 1 1 d . .
C12 C 0.3291(7) 0.2069(3) 0.2143(4) 0.0461(12) Uani 1 1 d . .
C13 C 0.3684(7) 0.2178(3) 0.3076(4) 0.0475(13) Uani 1 1 d . .
C14 C 0.3341(7) 0.1441(3) 0.3490(4) 0.0455(12) Uani 1 1 d . .
C15 C 0.2794(7) 0.0856(3) 0.2827(4) 0.0435(12) Uani 1 1 d . .
C121 C 0.3337(9) 0.2703(4) 0.1458(4) 0.0607(16) Uani 1 1 d . .
H12A H 0.2137 0.2960 0.1319 0.091 Uiso 1 1 calc R U
H12B H 0.3623 0.2466 0.0930 0.091 Uiso 1 1 calc R U
H12C H 0.4282 0.3089 0.1687 0.091 Uiso 1 1 calc R U
C131 C 0.4196(9) 0.2951(4) 0.3542(5) 0.0641(17) Uani 1 1 d . .
H13A H 0.3075 0.3233 0.3598 0.096 Uiso 1 1 calc R U
H13B H 0.4914 0.3266 0.3205 0.096 Uiso 1 1 calc R U
H13C H 0.4928 0.2851 0.4122 0.096 Uiso 1 1 calc R U
C141 C 0.3500(9) 0.1332(4) 0.4468(4) 0.0630(16) Uani 1 1 d . .
H14A H 0.2313 0.1445 0.4629 0.095 Uiso 1 1 calc R U
H14B H 0.4432 0.1689 0.4779 0.095 Uiso 1 1 calc R U
H14C H 0.3856 0.0793 0.4625 0.095 Uiso 1 1 calc R U
C151 C 0.2115(9) 0.0030(3) 0.2992(4) 0.0566(15) Uani 1 1 d . .
H15A H 0.0772 0.0013 0.2833 0.085 Uiso 1 1 calc R U
H15B H 0.2499 -0.0101 0.3609 0.085 Uiso 1 1 calc R U
H15C H 0.2643 -0.0347 0.2638 0.085 Uiso 1 1 calc R U
C21 C 0.7058(7) 0.0625(3) 0.2069(4) 0.0444(12) Uani 1 1 d . .
C22 C 0.7609(8) 0.1441(3) 0.2109(4) 0.0491(13) Uani 1 1 d . .
C23 C 0.8096(7) 0.1655(3) 0.3018(4) 0.0507(14) Uani 1 1 d . .
C24 C 0.7845(8) 0.0979(3) 0.3544(4) 0.0488(13) Uani 1 1 d . .
C25 C 0.7194(7) 0.0339(3) 0.2958(4) 0.0434(12) Uani 1 1 d . .
C221 C 0.7823(10) 0.1953(4) 0.1322(5) 0.0680(18) Uani 1 1 d . .
H22A H 0.9024 0.1854 0.1169 0.102 Uiso 1 1 calc R U
H22B H 0.7732 0.2505 0.1473 0.102 Uiso 1 1 calc R U
H22C H 0.6849 0.1824 0.0825 0.102 Uiso 1 1 calc R U
C231 C 0.8827(9) 0.2459(4) 0.3372(5) 0.0673(18) Uani 1 1 d . .
H23A H 1.0154 0.2486 0.3390 0.101 Uiso 1 1 calc R U
H23B H 0.8582 0.2530 0.3961 0.101 Uiso 1 1 calc R U
H23C H 0.8210 0.2871 0.2991 0.101 Uiso 1 1 calc R U
C241 C 0.8238(9) 0.0926(4) 0.4531(4) 0.0585(15) Uani 1 1 d . .
H24A H 0.9509 0.0755 0.4734 0.088 Uiso 1 1 calc R U
H24B H 0.7398 0.0548 0.4718 0.088 Uiso 1 1 calc R U
H24C H 0.8060 0.1439 0.4779 0.088 Uiso 1 1 calc R U
C251 C 0.6904(9) -0.0505(3) 0.3228(4) 0.0540(14) Uani 1 1 d . .
H25A H 0.8090 -0.0774 0.3357 0.081 Uiso 1 1 calc R U
H25B H 0.6090 -0.0774 0.2752 0.081 Uiso 1 1 calc R U
H25C H 0.6345 -0.0505 0.3747 0.081 Uiso 1 1 calc R U
C112 C 0.2565(7) 0.0845(4) 0.1116(4) 0.0489(13) Uani 1 1 d . .
O12 O 0.2180(7) 0.1204(3) 0.0412(3) 0.0698(12) Uani 1 1 d . .
C113 C 0.2985(9) -0.0029(4) 0.1083(4) 0.0536(14) Uani 1 1 d . .
H113 H 0.1982 -0.0382 0.1020 0.064 Uiso 1 1 calc R U
C114 C 0.4673(8) -0.0330(3) 0.1138(4) 0.0520(14) Uani 1 1 d . .
H114 H 0.4757 -0.0882 0.1117 0.062 Uiso 1 1 calc R U
C115 C 0.6511(8) 0.0131(4) 0.1231(4) 0.0529(14) Uani 1 1 d . .
H115 H 0.6405 0.0492 0.0722 0.063 Uiso 1 1 calc R U
O15 O 0.8039(6) -0.0388(3) 0.1211(3) 0.0699(13) Uani 1 1 d . .
H15 H 0.7892 -0.0610 0.0726 0.105 Uiso 1 1 calc R U

loop_
_atom_site_aniso_label
_atom_site_aniso_U_11
_atom_site_aniso_U_22
_atom_site_aniso_U_33
_atom_site_aniso_U_23
_atom_site_aniso_U_13
_atom_site_aniso_U_12
Fe1 0.0416(4) 0.0325(4) 0.0452(5) 0.0004(3) 0.0113(3) 0.0017(3)
C11 0.034(2) 0.040(3) 0.051(3) 0.004(2) 0.009(2) 0.003(2)
C12 0.038(3) 0.038(3) 0.064(3) 0.003(2) 0.014(2) 0.002(2)
C13 0.041(3) 0.041(3) 0.062(3) -0.003(3) 0.015(2) 0.009(2)
C14 0.039(3) 0.047(3) 0.053(3) -0.002(2) 0.014(2) 0.007(2)
C15 0.031(2) 0.047(3) 0.052(3) 0.001(2) 0.007(2) 0.006(2)
C121 0.058(4) 0.049(3) 0.076(4) 0.013(3) 0.014(3) 0.005(3)
C131 0.058(4) 0.050(4) 0.085(5) -0.017(3) 0.017(3) 0.001(3)
C141 0.065(4) 0.074(4) 0.052(3) -0.001(3) 0.018(3) 0.002(3)
C151 0.061(4) 0.046(3) 0.066(4) 0.007(3) 0.021(3) -0.005(3)
C21 0.038(3) 0.044(3) 0.053(3) 0.000(2) 0.014(2) 0.008(2)
C22 0.044(3) 0.044(3) 0.064(4) 0.007(3) 0.023(3) 0.013(2)
C23 0.038(3) 0.044(3) 0.074(4) -0.001(3) 0.019(3) 0.003(2)
C24 0.046(3) 0.046(3) 0.054(3) -0.005(3) 0.008(2) 0.006(2)
C25 0.041(3) 0.040(3) 0.049(3) -0.003(2) 0.009(2) 0.005(2)
C221 0.068(4) 0.063(4) 0.082(5) 0.015(3) 0.035(4) 0.006(3)
C231 0.050(3) 0.048(3) 0.105(5) -0.011(4) 0.017(3) -0.006(3)
C241 0.060(4) 0.059(4) 0.054(3) -0.005(3) 0.006(3) 0.006(3)
C251 0.063(4) 0.042(3) 0.056(3) 0.005(3) 0.009(3) 0.009(3)
C112 0.043(3) 0.053(3) 0.050(3) 0.000(3) 0.007(2) 0.005(2)
O12 0.099(3) 0.061(3) 0.046(2) 0.000(2) 0.007(2) 0.022(3)
C113 0.063(4) 0.050(3) 0.047(3) -0.008(3) 0.010(3) -0.003(3)
C114 0.069(4) 0.039(3) 0.046(3) -0.007(2) 0.006(3) 0.006(3)
C115 0.060(3) 0.051(3) 0.049(3) 0.001(3) 0.015(3) 0.014(3)
O15 0.066(3) 0.081(3) 0.059(3) -0.021(2) 0.005(2) 0.027(2)

loop_
_atom_type_symbol
_atom_type_description
_atom_type_scat_dispersion_real
_atom_type_scat_dispersion_imag
_atom_type_scat_source
C C 0.0181 0.0091 'International Tables Vol C Tables 4.2.6.8 and 6.1.1.4'
H H 0.0000 0.0000 'International Tables Vol C Tables 4.2.6.8 and 6.1.1.4'
O O 0.0492 0.0322 'International Tables Vol C Tables 4.2.6.8 and 6.1.1.4'
Fe Fe -1.1336 3.1974 'International Tables Vol C Tables 4.2.6.8 and 6.1.1.4'

loop_
_geom_angle_atom_site_label_1
_geom_angle_atom_site_label_2
_geom_angle_atom_site_label_3
_geom_angle
C11 Fe1 C15 42.3(2)
C11 Fe1 C21 107.3(2)
C15 Fe1 C21 120.1(2)
C11 Fe1 C22 119.7(2)
C15 Fe1 C22 155.6(2)
C21 Fe1 C22 40.8(2)
C11 Fe1 C23 154.6(2)
C15 Fe1 C23 162.1(2)
C21 Fe1 C23 68.0(2)
C22 Fe1 C23 40.4(2)
C11 Fe1 C25 125.8(2)
C15 Fe1 C25 106.8(2)
C21 Fe1 C25 40.8(2)
C22 Fe1 C25 68.7(2)
C23 Fe1 C25 68.0(2)
C11 Fe1 C12 41.8(2)
C15 Fe1 C12 70.0(2)
C21 Fe1 C12 126.8(2)
C22 Fe1 C12 107.7(2)
C23 Fe1 C12 119.7(2)
C25 Fe1 C12 164.5(2)
C11 Fe1 C24 163.2(2)
C15 Fe1 C24 124.7(2)
C21 Fe1 C24 68.1(2)
C22 Fe1 C24 68.3(2)
C23 Fe1 C24 40.4(2)
C25 Fe1 C24 40.3(2)
C12 Fe1 C24 153.8(2)
C11 Fe1 C14 68.9(2)
C15 Fe1 C14 40.3(2)
C21 Fe1 C14 154.9(2)
C22 Fe1 C14 162.9(2)
C23 Fe1 C14 126.1(2)
C25 Fe1 C14 120.0(2)
C12 Fe1 C14 67.9(2)
C24 Fe1 C14 107.9(2)
C11 Fe1 C13 69.0(2)
C15 Fe1 C13 68.8(2)
C21 Fe1 C13 163.5(2)
C22 Fe1 C13 125.8(2)
C23 Fe1 C13 108.0(2)
C25 Fe1 C13 154.2(2)
C12 Fe1 C13 40.0(2)
C24 Fe1 C13 120.0(2)
C14 Fe1 C13 40.4(2)
C112 C11 C12 125.2(5)
C112 C11 C15 126.4(5)
C12 C11 C15 107.5(5)
C112 C11 Fe1 116.3(3)
C12 C11 Fe1 71.0(3)
C15 C11 Fe1 69.6(3)
C13 C12 C11 107.6(5)
C13 C12 C121 126.0(5)
C11 C12 C121 126.3(5)
C13 C12 Fe1 70.5(3)
C11 C12 Fe1 67.2(3)
C121 C12 Fe1 129.7(4)
C12 C13 C14 108.5(5)
C12 C13 C131 125.4(5)
C14 C13 C131 125.9(5)
C12 C13 Fe1 69.5(3)
C14 C13 Fe1 69.7(3)
C131 C13 Fe1 130.8(4)
C15 C14 C13 109.2(5)
C15 C14 C141 126.4(5)
C13 C14 C141 124.3(5)
C15 C14 Fe1 68.2(3)
C13 C14 Fe1 69.9(3)
C141 C14 Fe1 129.3(4)
C14 C15 C11 107.1(5)
C14 C15 C151 125.0(5)
C11 C15 C151 127.3(5)
C14 C15 Fe1 71.5(3)
C11 C15 Fe1 68.1(3)
C151 C15 Fe1 132.1(4)
C12 C121 H12A 109.5
C12 C121 H12B 109.5
H12A C121 H12B 109.5
C12 C121 H12C 109.5
H12A C121 H12C 109.5
H12B C121 H12C 109.5
C13 C131 H13A 109.5
C13 C131 H13B 109.5
H13A C131 H13B 109.5
C13 C131 H13C 109.5
H13A C131 H13C 109.5
H13B C131 H13C 109.5
C14 C141 H14A 109.5
C14 C141 H14B 109.5
H14A C141 H14B 109.5
C14 C141 H14C 109.5
H14A C141 H14C 109.5
H14B C141 H14C 109.5
C15 C151 H15A 109.5
C15 C151 H15B 109.5
H15A C151 H15B 109.5
C15 C151 H15C 109.5
H15A C151 H15C 109.5
H15B C151 H15C 109.5
C22 C21 C25 108.2(5)
C22 C21 C115 126.0(5)
C25 C21 C115 125.7(5)
C22 C21 Fe1 69.6(3)
C25 C21 Fe1 70.1(3)
C115 C21 Fe1 128.2(4)
C23 C22 C21 107.5(5)
C23 C22 C221 126.6(6)
C21 C22 C221 125.6(6)
C23 C22 Fe1 70.1(3)
C21 C22 Fe1 69.6(3)
C221 C22 Fe1 130.4(4)
C22 C23 C24 108.7(5)
C22 C23 C231 125.7(6)
C24 C23 C231 125.5(6)
C22 C23 Fe1 69.5(3)
C24 C23 Fe1 70.2(3)
C231 C23 Fe1 127.8(4)
C25 C24 C23 107.9(5)
C25 C24 C241 124.9(5)
C23 C24 C241 127.2(5)
C25 C24 Fe1 69.5(3)
C23 C24 Fe1 69.3(3)
C241 C24 Fe1 128.1(4)
C24 C25 C21 107.6(5)
C24 C25 C251 125.9(5)
C21 C25 C251 126.2(5)
C24 C25 Fe1 70.2(3)
C21 C25 Fe1 69.1(3)
C251 C25 Fe1 130.9(4)
C22 C221 H22A 109.5
C22 C221 H22B 109.5
H22A C221 H22B 109.5
C22 C221 H22C 109.5
H22A C221 H22C 109.5
H22B C221 H22C 109.5
C23 C231 H23A 109.5
C23 C231 H23B 109.5
H23A C231 H23B 109.5
C23 C231 H23C 109.5
H23A C231 H23C 109.5
H23B C231 H23C 109.5
C24 C241 H24A 109.5
C24 C241 H24B 109.5
H24A C241 H24B 109.5
C24 C241 H24C 109.5
H24A C241 H24C 109.5
H24B C241 H24C 109.5
C25 C251 H25A 109.5
C25 C251 H25B 109.5
H25A C251 H25B 109.5
C25 C251 H25C 109.5
H25A C251 H25C 109.5
H25B C251 H25C 109.5
O12 C112 C11 122.6(5)
O12 C112 C113 117.8(5)
C11 C112 C113 119.5(5)
C114 C113 C112 124.5(6)
C114 C113 H113 117.8
C112 C113 H113 117.8
C113 C114 C115 126.9(5)
C113 C114 H114 116.5
C115 C114 H114 116.5
O15 C115 C21 106.0(5)
O15 C115 C114 111.2(5)
C21 C115 C114 116.1(4)
O15 C115 H115 107.8
C21 C115 H115 107.8
C114 C115 H115 107.7
C115 O15 H15 109.5

loop_
_geom_bond_atom_site_label_1
_geom_bond_atom_site_label_2
_geom_bond_distance
Fe1 C11 2.011(5)
Fe1 C15 2.031(5)
Fe1 C21 2.045(5)
Fe1 C22 2.046(5)
Fe1 C23 2.054(5)
Fe1 C25 2.057(5)
Fe1 C12 2.064(5)
Fe1 C24 2.067(6)
Fe1 C14 2.074(5)
Fe1 C13 2.076(5)
C11 C112 1.450(8)
C11 C12 1.454(7)
C11 C15 1.458(7)
C12 C13 1.416(8)
C12 C121 1.500(8)
C13 C14 1.432(8)
C13 C131 1.494(8)
C14 C15 1.414(8)
C14 C141 1.493(8)
C15 C151 1.509(8)
C121 H12A 0.9600
C121 H12B 0.9600
C121 H12C 0.9600
C131 H13A 0.9600
C131 H13B 0.9600
C131 H13C 0.9600
C141 H14A 0.9600
C141 H14B 0.9600
C141 H14C 0.9600
C151 H15A 0.9600
C151 H15B 0.9600
C151 H15C 0.9600
C21 C22 1.426(8)
C21 C25 1.431(7)
C21 C115 1.516(8)
C22 C23 1.415(8)
C22 C221 1.513(8)
C23 C24 1.424(8)
C23 C231 1.513(8)
C24 C25 1.422(8)
C24 C241 1.487(8)
C25 C251 1.501(8)
C221 H22A 0.9600
C221 H22B 0.9600
C221 H22C 0.9600
C231 H23A 0.9600
C231 H23B 0.9600
C231 H23C 0.9600
C241 H24A 0.9600
C241 H24B 0.9600
C241 H24C 0.9600
C251 H25A 0.9600
C251 H25B 0.9600
C251 H25C 0.9600
C112 O12 1.221(7)
C112 C113 1.502(8)
C113 C114 1.314(8)
C113 H113 0.9300
C114 C115 1.526(8)
C114 H114 0.9300
C115 O15 1.416(7)
C115 H115 0.9800
O15 H15 0.8200

loop_
_geom_hbond_atom_site_label_D
_geom_hbond_atom_site_label_H
_geom_hbond_atom_site_label_A
_geom_hbond_distance_DH
_geom_hbond_distance_HA
_geom_hbond_distance_DA
_geom_hbond_angle_DHA
_geom_hbond_site_symmetry_A
O15 H15 O12 0.82 2.00 2.817(6) 173.6 3_655

loop_
_geom_torsion_atom_site_label_1
_geom_torsion_atom_site_label_2
_geom_torsion_atom_site_label_3
_geom_torsion_atom_site_label_4
_geom_torsion
C112 C11 C12 C13 -168.4(5)
C15 C11 C12 C13 1.3(5)
Fe1 C11 C12 C13 -59.0(4)
C112 C11 C12 C121 14.1(8)
C15 C11 C12 C121 -176.2(5)
Fe1 C11 C12 C121 123.4(5)
C112 C11 C12 Fe1 -109.3(5)
C15 C11 C12 Fe1 60.4(3)
C11 C12 C13 C14 -2.0(6)
C121 C12 C13 C14 175.5(5)
Fe1 C12 C13 C14 -59.0(4)
C11 C12 C13 C131 -176.8(5)
C121 C12 C13 C131 0.7(9)
Fe1 C12 C13 C131 126.2(5)
C11 C12 C13 Fe1 57.0(3)
C121 C12 C13 Fe1 -125.5(5)
C12 C13 C14 C15 2.0(6)
C131 C13 C14 C15 176.8(5)
Fe1 C13 C14 C15 -56.9(3)
C12 C13 C14 C141 -176.6(5)
C131 C13 C14 C141 -1.8(9)
Fe1 C13 C14 C141 124.5(5)
C12 C13 C14 Fe1 58.9(4)
C131 C13 C14 Fe1 -126.3(6)
C13 C14 C15 C11 -1.2(5)
C141 C14 C15 C11 177.4(5)
Fe1 C14 C15 C11 -59.0(3)
C13 C14 C15 C151 -173.2(5)
C141 C14 C15 C151 5.4(8)
Fe1 C14 C15 C151 129.0(5)
C13 C14 C15 Fe1 57.9(4)
C141 C14 C15 Fe1 -123.6(5)
C112 C11 C15 C14 169.5(5)
C12 C11 C15 C14 -0.1(5)
Fe1 C11 C15 C14 61.2(3)
C112 C11 C15 C151 -18.8(8)
C12 C11 C15 C151 171.7(5)
Fe1 C11 C15 C151 -127.1(5)
C112 C11 C15 Fe1 108.3(5)
C12 C11 C15 Fe1 -61.3(3)
C25 C21 C22 C23 0.5(6)
C115 C21 C22 C23 -176.8(5)
Fe1 C21 C22 C23 60.1(3)
C25 C21 C22 C221 174.6(5)
C115 C21 C22 C221 -2.7(8)
Fe1 C21 C22 C221 -125.7(6)
C25 C21 C22 Fe1 -59.6(3)
C115 C21 C22 Fe1 123.0(5)
C21 C22 C23 C24 -0.3(6)
C221 C22 C23 C24 -174.3(5)
Fe1 C22 C23 C24 59.5(4)
C21 C22 C23 C231 177.8(5)
C221 C22 C23 C231 3.7(9)
Fe1 C22 C23 C231 -122.5(5)
C21 C22 C23 Fe1 -59.8(4)
C221 C22 C23 Fe1 126.2(6)
C22 C23 C24 C25 0.0(6)
C231 C23 C24 C25 -178.1(5)
Fe1 C23 C24 C25 59.0(4)
C22 C23 C24 C241 178.2(5)
C231 C23 C24 C241 0.1(9)
Fe1 C23 C24 C241 -122.8(6)
C22 C23 C24 Fe1 -59.0(4)
C231 C23 C24 Fe1 122.9(5)
C23 C24 C25 C21 0.3(6)
C241 C24 C25 C21 -177.9(5)
Fe1 C24 C25 C21 59.2(3)
C23 C24 C25 C251 174.4(5)
C241 C24 C25 C251 -3.9(9)
Fe1 C24 C25 C251 -126.7(5)
C23 C24 C25 Fe1 -58.9(4)
C241 C24 C25 Fe1 122.9(5)
C22 C21 C25 C24 -0.5(6)
C115 C21 C25 C24 176.8(5)
Fe1 C21 C25 C24 -59.9(4)
C22 C21 C25 C251 -174.5(5)
C115 C21 C25 C251 2.8(8)
Fe1 C21 C25 C251 126.1(5)
C22 C21 C25 Fe1 59.4(3)
C115 C21 C25 Fe1 -123.3(5)
C12 C11 C112 O12 -26.8(8)
C15 C11 C112 O12 165.4(5)
Fe1 C11 C112 O12 -111.4(6)
C12 C11 C112 C113 148.7(5)
C15 C11 C112 C113 -19.1(8)
Fe1 C11 C112 C113 64.1(6)
O12 C112 C113 C114 92.7(8)
C11 C112 C113 C114 -83.0(7)
C112 C113 C114 C115 -0.8(10)
C22 C21 C115 O15 106.1(6)
C25 C21 C115 O15 -70.8(7)
Fe1 C21 C115 O15 -162.5(4)
C22 C21 C115 C114 -129.9(6)
C25 C21 C115 C114 53.2(7)
Fe1 C21 C115 C114 -38.5(7)
C113 C114 C115 O15 -176.1(6)
C113 C114 C115 C21 62.7(8)
